data_9016417
loop_
_publ_author_name
'Huggins, M.'
'Magill, P.'

_publ_section_title
;
 The crystal stuctures of mercuric and mercurous iodides
 _cod_database_code 1011075
;
_journal_name_full 'Journal of the American Chemical Society'
_journal_page_first 2357
_journal_page_last 2367
_journal_paper_doi 10.1021/ja01409a003
_journal_volume 49
_journal_year 1927
_chemical_formula_sum 'Hg I'
_chemical_name_mineral Moschelite
_space_group_IT_number 119
_symmetry_space_group_name_Hall 'I -4 -2'
_symmetry_space_group_name_H-M 'I -4 m 2'
_cell_angle_alpha 90
_cell_angle_beta 90
_cell_angle_gamma 90
_cell_length_a 4.92
_cell_length_b 4.92
_cell_length_c 11.64
_cell_formula_units_Z 4
_cell_volume 281.762
_database_code_amcsd 0017973
_exptl_crystal_density_diffrn 7.720
_cod_duplicate_entry 1011075
_cod_original_cell_volume 281.763
_cod_database_code 9016417

loop_
_space_group_symop_operation_xyz
x,y,z
1/2+x,1/2+y,1/2+z
y,x,-z
1/2+y,1/2+x,1/2-z
y,-x,-z
1/2+y,1/2-x,1/2-z
x,-y,z
1/2+x,1/2-y,1/2+z
-x,-y,z
1/2-x,1/2-y,1/2+z
-y,-x,-z
1/2-y,1/2-x,1/2-z
-y,x,-z
1/2-y,1/2+x,1/2-z
-x,y,z
1/2-x,1/2+y,1/2+z

loop_
_atom_site_label
_atom_site_fract_x
_atom_site_fract_y
_atom_site_fract_z
Hg1 0.00000 0.00000 0.11700
I1 0.00000 0.00000 0.35300

loop_
_cod_related_entry_id
_cod_related_entry_database
_cod_related_entry_code
1 AMCSD 0017973
